data_1549069
loop_
_publ_author_name
'Cruz, Carlos M.'
'M\'arquez, Irene R'
'Mariz, In\^es F A'
'Blanco, Victor'
'S\'anchez-S\'anchez, Carlos'
'Sobrado, Jes\'us M'
'Mart\'in-Gago, Jos\'e A'
'Cuerva, Juan M.'
'Ma\,c\^oas, Ermelinda'
'Campa\~na, Araceli G'

_publ_section_title
;
 Enantiopure distorted ribbon-shaped nanographene combining two-photon
 absorption-based upconversion and circularly polarized luminescence.
;
_journal_issue 16
_journal_name_full 'Chemical science'
_journal_page_first 3917
_journal_page_last 3924
_journal_paper_doi 10.1039/c8sc00427g
_journal_volume 9
_journal_year 2018
_chemical_formula_sum 'C116 H103 F3 O4 S'
_chemical_formula_weight 1650.04
_space_group_crystal_system triclinic
_space_group_IT_number 2
_space_group_name_Hall '-P 1'
_space_group_name_H-M_alt 'P -1'
_symmetry_space_group_name_Hall '-P 1'
_symmetry_space_group_name_H-M 'P -1'
_atom_sites_solution_hydrogens geom
_audit_creation_method SHELXL-2016/4
_audit_update_record
;
2017-07-11 deposited with the CCDC.
2018-03-08 downloaded from the CCDC.
;
_cell_angle_alpha 67.525(3)
_cell_angle_beta 86.143(3)
_cell_angle_gamma 89.598(3)
_cell_formula_units_Z 2
_cell_length_a 14.3675(8)
_cell_length_b 17.3718(11)
_cell_length_c 18.9206(12)
_cell_measurement_reflns_used 9761
_cell_measurement_temperature 100(2)
_cell_measurement_theta_max 50.5825
_cell_measurement_theta_min 2.5335
_cell_volume 4352.9(5)
_computing_cell_refinement 'Bruker APEX3'
_computing_data_collection 'Bruker APEX3'
_computing_data_reduction 'SAINT V8.30C'
_computing_molecular_graphics 'USCF Chimera 1.10.12 and Ortep3'
_computing_publication_material 'WinGX CIF routines'
_computing_structure_refinement 'SHELXL-2016/4 (Sheldrick, 2016)'
_computing_structure_solution 'SHELXT-2014/5 (Sheldrick, 2014)'
_diffrn_ambient_temperature 100(2)
_diffrn_measured_fraction_theta_full 0.997
_diffrn_measured_fraction_theta_max 0.997
_diffrn_measurement_device_type 'Bruker D8 Venture'
_diffrn_radiation_type CuK\a
_diffrn_radiation_wavelength 1.54178
_diffrn_reflns_av_R_equivalents 0.0523
_diffrn_reflns_av_unetI/netI 0.0353
_diffrn_reflns_Laue_measured_fraction_full 0.997
_diffrn_reflns_Laue_measured_fraction_max 0.997
_diffrn_reflns_limit_h_max 14
_diffrn_reflns_limit_h_min -14
_diffrn_reflns_limit_k_max 17
_diffrn_reflns_limit_k_min -17
_diffrn_reflns_limit_l_max 18
_diffrn_reflns_limit_l_min -18
_diffrn_reflns_number 41843
_diffrn_reflns_point_group_measured_fraction_full 0.997
_diffrn_reflns_point_group_measured_fraction_max 0.997
_diffrn_reflns_theta_full 50.604
_diffrn_reflns_theta_max 50.604
_diffrn_reflns_theta_min 2.533
_exptl_absorpt_coefficient_mu 0.835
_exptl_absorpt_correction_T_max 0.9712
_exptl_absorpt_correction_T_min 0.7567
_exptl_absorpt_correction_type multi-scan
_exptl_absorpt_process_details
;
SADABS-2012/1 (Bruker,2012/1) was used for absorption correction.
wR2(int) was 0.0924 before and 0.0584 after correction.
The Ratio of minimum to maximum transmission is 0.7791.
;
_exptl_crystal_colour orange
_exptl_crystal_density_diffrn 1.259
_exptl_crystal_description prism
_exptl_crystal_F_000 1748
_exptl_crystal_size_max 0.453
_exptl_crystal_size_mid 0.088
_exptl_crystal_size_min 0.038
_refine_diff_density_max 1.082
_refine_diff_density_min -0.667
_refine_diff_density_rms 0.073
_refine_ls_extinction_method none
_refine_ls_goodness_of_fit_ref 1.036
_refine_ls_hydrogen_treatment constr
_refine_ls_matrix_type full
_refine_ls_number_parameters 1139
_refine_ls_number_reflns 9165
_refine_ls_number_restraints 42
_refine_ls_restrained_S_all 1.058
_refine_ls_R_factor_all 0.0872
_refine_ls_R_factor_gt 0.0720
_refine_ls_shift/su_max 0.000
_refine_ls_shift/su_mean 0.000
_refine_ls_structure_factor_coef Fsqd
_refine_ls_weighting_details 'w=1/[\s^2^(Fo^2^)+(0.1074P)^2^+10.9944P] where P=(Fo^2^+2Fc^2^)/3'
_refine_ls_weighting_scheme calc
_refine_ls_wR_factor_gt 0.1869
_refine_ls_wR_factor_ref 0.2004
_reflns_Friedel_coverage 0.000
_reflns_number_gt 7561
_reflns_number_total 9165
_reflns_threshold_expression 'I > 2\s(I)'
_cod_data_source_file c8sc00427g2.cif
_cod_data_source_block shelx_CCDC1
_cod_depositor_comments 'Adding full bibliography for 1549068--1549069.cif.'
_cod_database_code 1549069
_shelx_shelxl_version_number 2016/4
_shelx_space_group_comment
;
The symmetry employed for this shelxl refinement is uniquely defined
by the following loop, which should always be used as a source of
symmetry information in preference to the above space-group names.
They are only intended as comments.
;
_shelx_estimated_absorpt_t_min 0.703
_shelx_estimated_absorpt_t_max 0.969

loop_
_space_group_symop_operation_xyz
'x, y, z'
'-x, -y, -z'

loop_
_atom_site_label
_atom_site_type_symbol
_atom_site_fract_x
_atom_site_fract_y
_atom_site_fract_z
_atom_site_U_iso_or_equiv
_atom_site_adp_type
_atom_site_occupancy
_atom_site_site_symmetry_order
_atom_site_calc_flag
_atom_site_refinement_flags_posn
_atom_site_refinement_flags_adp
C1 C 0.9614(3) -0.0179(3) 0.7036(2) 0.0201(10) Uani 1 1 d . .
C2 C 0.9824(3) 0.0110(2) 0.7645(2) 0.0193(10) Uani 1 1 d . .
C3 C 0.9783(3) 0.0953(2) 0.7575(2) 0.0171(10) Uani 1 1 d . .
C4 C 0.9409(3) 0.1635(2) 0.6916(2) 0.0150(10) Uani 1 1 d . .
C5 C 0.9402(3) 0.1662(2) 0.6149(2) 0.0148(10) Uani 1 1 d . .
C6 C 0.9921(3) 0.1108(2) 0.5843(2) 0.0177(10) Uani 1 1 d . .
C7 C 1.0094(3) 0.0264(2) 0.6278(2) 0.0199(10) Uani 1 1 d . .
C8 C 1.0122(3) -0.0514(3) 0.8291(2) 0.0272(11) Uani 1 1 d . .
H8 H 1.012511 -0.107326 0.832247 0.033 Uiso 1 1 calc R U
C9 C 1.0415(3) -0.0334(3) 0.8892(3) 0.0323(12) Uani 1 1 d . .
H9 H 1.065313 -0.075950 0.932359 0.039 Uiso 1 1 calc R U
C10 C 1.0358(3) 0.0458(3) 0.8859(2) 0.0278(11) Uani 1 1 d . .
H10 H 1.054597 0.057735 0.927918 0.033 Uiso 1 1 calc R U
C11 C 1.0031(3) 0.1109(2) 0.8223(2) 0.0203(10) Uani 1 1 d . .
C12 C 1.0671(3) -0.0205(3) 0.5991(2) 0.0281(11) Uani 1 1 d . .
H12 H 1.077179 -0.077247 0.629729 0.034 Uiso 1 1 calc R U
C13 C 1.1100(3) 0.0149(3) 0.5261(3) 0.0319(12) Uani 1 1 d . .
H13 H 1.155963 -0.014577 0.508666 0.038 Uiso 1 1 calc R U
C14 C 1.0852(3) 0.0932(3) 0.4794(3) 0.0253(11) Uani 1 1 d . .
H14 H 1.111051 0.116138 0.427926 0.030 Uiso 1 1 calc R U
C15 C 1.0228(3) 0.1404(2) 0.5054(2) 0.0185(10) Uani 1 1 d . .
C16 C 0.9856(3) 0.2814(3) 0.9001(2) 0.0272(11) Uani 1 1 d . .
C17 C 1.0162(3) 0.2115(3) 0.8869(2) 0.0245(11) Uani 1 1 d . .
H17 H 1.059872 0.176341 0.919230 0.029 Uiso 1 1 calc R U
C18 C 0.9848(3) 0.1914(2) 0.8276(2) 0.0190(10) Uani 1 1 d . .
C19 C 0.9261(3) 0.2460(2) 0.7752(2) 0.0150(10) Uani 1 1 d . .
C20 C 0.8928(3) 0.3165(2) 0.7885(2) 0.0166(10) Uani 1 1 d . .
C21 C 0.9230(3) 0.3318(3) 0.8506(2) 0.0259(11) Uani 1 1 d . .
H21 H 0.899590 0.378943 0.859366 0.031 Uiso 1 1 calc R U
C22 C 0.9046(3) 0.2333(2) 0.7068(2) 0.0153(10) Uani 1 1 d . .
C23 C 0.8297(3) 0.3728(2) 0.7368(2) 0.0142(10) Uani 1 1 d . .
C24 C 0.7863(3) 0.4376(2) 0.7523(2) 0.0167(10) Uani 1 1 d . .
H24 H 0.796060 0.443175 0.799310 0.020 Uiso 1 1 calc R U
C25 C 0.7304(3) 0.4931(2) 0.7023(2) 0.0153(9) Uani 1 1 d . .
H25 H 0.702253 0.536001 0.715315 0.018 Uiso 1 1 calc R U
C26 C 0.7138(3) 0.4880(2) 0.6317(2) 0.0130(9) Uani 1 1 d . .
C27 C 0.7518(3) 0.4203(2) 0.6164(2) 0.0117(9) Uani 1 1 d . .
C28 C 0.8105(3) 0.3626(2) 0.6693(2) 0.0134(9) Uani 1 1 d . .
C29 C 0.8519(3) 0.2945(2) 0.6525(2) 0.0129(9) Uani 1 1 d . .
C30 C 0.8420(3) 0.2909(2) 0.5810(2) 0.0135(9) Uani 1 1 d . .
C31 C 0.7810(3) 0.3480(2) 0.5280(2) 0.0125(9) Uani 1 1 d . .
C32 C 0.7331(3) 0.4093(2) 0.5477(2) 0.0109(9) Uani 1 1 d . .
C33 C 0.9049(3) 0.2483(2) 0.4795(2) 0.0132(9) Uani 1 1 d . .
C34 C 0.8941(3) 0.2323(2) 0.5600(2) 0.0132(9) Uani 1 1 d . .
C35 C 0.8480(3) 0.3063(2) 0.4278(2) 0.0129(9) Uani 1 1 d . .
C36 C 0.7707(3) 0.3428(2) 0.4572(2) 0.0118(9) Uani 1 1 d . .
C37 C 0.9785(3) 0.2132(2) 0.4502(2) 0.0160(10) Uani 1 1 d . .
C38 C 1.0016(3) 0.2443(2) 0.3718(2) 0.0177(10) Uani 1 1 d . .
H38 H 1.052690 0.221298 0.352510 0.021 Uiso 1 1 calc R U
C39 C 0.8740(3) 0.3358(2) 0.3495(2) 0.0147(9) Uani 1 1 d . .
H39 H 0.836433 0.376306 0.315030 0.018 Uiso 1 1 calc R U
C40 C 0.9519(3) 0.3086(2) 0.3202(2) 0.0148(9) Uani 1 1 d . .
C41 C 0.6203(3) 0.6218(2) 0.5793(2) 0.0166(10) Uani 1 1 d . .
C42 C 0.6575(3) 0.5481(2) 0.5751(2) 0.0134(9) Uani 1 1 d . .
C43 C 0.6350(3) 0.5340(2) 0.5084(2) 0.0118(9) Uani 1 1 d . .
C44 C 0.5774(3) 0.5895(2) 0.4537(2) 0.0114(9) Uani 1 1 d . .
C45 C 0.5414(3) 0.6600(2) 0.4637(2) 0.0131(9) Uani 1 1 d . .
C46 C 0.5641(3) 0.6737(2) 0.5285(2) 0.0161(10) Uani 1 1 d . .
H46 H 0.539531 0.720560 0.537031 0.019 Uiso 1 1 calc R U
C47 C 0.6733(3) 0.4636(2) 0.4951(2) 0.0117(9) Uani 1 1 d . .
C48 C 0.6509(3) 0.4478(2) 0.4296(2) 0.0113(9) Uani 1 1 d . .
C49 C 0.5887(3) 0.5021(2) 0.3769(2) 0.0119(9) Uani 1 1 d . .
C50 C 0.5547(3) 0.5733(2) 0.3874(2) 0.0115(9) Uani 1 1 d . .
C51 C 0.6945(3) 0.3830(2) 0.4139(2) 0.0117(9) Uani 1 1 d . .
C52 C 0.6573(3) 0.3569(2) 0.3559(2) 0.0129(9) Uani 1 1 d . .
C53 C 0.5947(3) 0.4094(2) 0.3049(2) 0.0129(9) Uani 1 1 d . .
C54 C 0.5647(3) 0.4849(2) 0.3131(2) 0.0123(9) Uani 1 1 d . .
C55 C 0.6769(3) 0.2796(2) 0.3517(2) 0.0162(10) Uani 1 1 d . .
H55 H 0.713924 0.241837 0.388977 0.019 Uiso 1 1 calc R U
C56 C 0.6447(3) 0.2558(2) 0.2957(2) 0.0181(10) Uani 1 1 d . .
C57 C 0.5884(3) 0.3112(2) 0.2429(2) 0.0184(10) Uani 1 1 d . .
H57 H 0.568409 0.297264 0.202347 0.022 Uiso 1 1 calc R U
C58 C 0.5604(3) 0.3856(2) 0.2473(2) 0.0167(10) Uani 1 1 d . .
C59 C 0.4023(3) 0.8504(2) 0.3589(2) 0.0207(10) Uani 1 1 d . .
C60 C 0.4525(3) 0.7921(2) 0.4140(2) 0.0203(10) Uani 1 1 d . .
H60 H 0.465706 0.802105 0.458310 0.024 Uiso 1 1 calc R U
C61 C 0.4844(3) 0.7192(2) 0.4071(2) 0.0147(10) Uani 1 1 d . .
C62 C 0.4653(3) 0.7035(2) 0.3413(2) 0.0142(9) Uani 1 1 d . .
C63 C 0.4139(3) 0.7625(2) 0.2844(2) 0.0174(10) Uani 1 1 d . .
C64 C 0.3822(3) 0.8329(3) 0.2955(2) 0.0225(11) Uani 1 1 d . .
H64 H 0.345281 0.870894 0.258316 0.027 Uiso 1 1 calc R U
C65 C 0.4990(3) 0.6298(2) 0.3318(2) 0.0134(9) Uani 1 1 d . .
C66 C 0.4765(3) 0.6138(2) 0.2674(2) 0.0141(9) Uani 1 1 d . .
C67 C 0.4242(3) 0.6730(2) 0.2093(2) 0.0182(10) Uani 1 1 d . .
C68 C 0.3970(3) 0.7489(2) 0.2148(2) 0.0188(10) Uani 1 1 d . .
C69 C 0.5074(3) 0.5404(2) 0.2587(2) 0.0140(9) Uani 1 1 d . .
C70 C 0.4754(3) 0.5194(2) 0.1971(2) 0.0164(10) Uani 1 1 d . .
C71 C 0.4194(3) 0.5750(3) 0.1426(2) 0.0193(10) Uani 1 1 d . .
C72 C 0.4023(3) 0.6578(3) 0.1438(2) 0.0205(10) Uani 1 1 d . .
C73 C 0.4954(3) 0.4410(3) 0.1943(2) 0.0175(10) Uani 1 1 d . .
C74 C 0.4505(3) 0.4171(3) 0.1424(2) 0.0215(10) Uani 1 1 d . .
H74 H 0.461985 0.363450 0.141734 0.026 Uiso 1 1 calc R U
C75 C 0.3896(3) 0.4687(3) 0.0916(2) 0.0230(11) Uani 1 1 d . .
C76 C 0.3770(3) 0.5480(3) 0.0918(2) 0.0233(11) Uani 1 1 d . .
H76 H 0.338026 0.585255 0.055937 0.028 Uiso 1 1 calc R U
C77 C 0.3579(3) 0.8094(3) 0.1529(2) 0.0270(11) Uani 1 1 d . .
H77 H 0.339127 0.859942 0.157307 0.032 Uiso 1 1 calc R U
C78 C 0.3451(3) 0.7992(3) 0.0848(2) 0.0291(11) Uani 1 1 d . .
C79 C 0.3649(3) 0.7216(3) 0.0831(2) 0.0262(11) Uani 1 1 d . .
H79 H 0.352281 0.711617 0.038668 0.031 Uiso 1 1 calc R U
C80 C 1.0107(4) 0.2999(3) 0.9706(3) 0.0375(13) Uani 1 1 d . .
C81 C 1.0907(3) 0.2460(3) 1.0104(3) 0.0310(11) Uani 1 1 d . .
H81A H 1.144418 0.254321 0.973331 0.046 Uiso 1 1 calc R U
H81B H 1.070810 0.187252 1.031207 0.046 Uiso 1 1 calc R U
H81C H 1.108229 0.261880 1.052238 0.046 Uiso 1 1 calc R U
C82 C 0.9232(4) 0.2808(3) 1.0284(3) 0.0412(13) Uani 1 1 d . .
H82A H 0.937759 0.293635 1.072670 0.062 Uiso 1 1 calc R U
H82B H 0.905545 0.221771 1.045674 0.062 Uiso 1 1 calc R U
H82C H 0.871420 0.315124 1.003260 0.062 Uiso 1 1 calc R U
C83 C 1.0361(4) 0.3902(3) 0.9475(3) 0.0410(13) Uani 1 1 d . .
H83A H 1.053549 0.400171 0.992555 0.062 Uiso 1 1 calc R U
H83B H 0.982460 0.424323 0.926158 0.062 Uiso 1 1 calc R U
H83C H 1.088785 0.405144 0.908835 0.062 Uiso 1 1 calc R U
C84 C 0.6696(5) 0.1031(3) 0.3699(3) 0.0649(19) Uani 1 1 d . .
H84A H 0.685166 0.050151 0.365124 0.097 Uiso 1 1 calc R U
H84B H 0.606837 0.098753 0.394876 0.097 Uiso 1 1 calc R U
H84C H 0.714856 0.115678 0.400674 0.097 Uiso 1 1 calc R U
C85 C 0.6729(3) 0.1722(3) 0.2907(2) 0.0238(10) Uani 1 1 d . .
C86 C 0.7708(4) 0.1813(3) 0.2524(4) 0.0584(17) Uani 1 1 d . .
H86A H 0.813859 0.199778 0.281022 0.088 Uiso 1 1 calc R U
H86B H 0.771154 0.222486 0.199664 0.088 Uiso 1 1 calc R U
H86C H 0.790605 0.127452 0.251719 0.088 Uiso 1 1 calc R U
C87 C 0.6078(4) 0.1454(3) 0.2436(4) 0.0525(15) Uani 1 1 d . .
H87A H 0.613214 0.185406 0.190339 0.079 Uiso 1 1 calc R U
H87B H 0.543313 0.143485 0.264844 0.079 Uiso 1 1 calc R U
H87C H 0.624945 0.089998 0.245449 0.079 Uiso 1 1 calc R U
C88 C 0.3709(3) 0.9314(3) 0.3662(3) 0.0288(10) Uani 1 1 d . U
C89 C 0.3744(9) 1.0026(4) 0.2882(4) 0.142(4) Uani 1 1 d . U
H89A H 0.318388 1.000173 0.262235 0.212 Uiso 1 1 calc R U
H89B H 0.429941 0.997803 0.257318 0.212 Uiso 1 1 calc R U
H89C H 0.377010 1.055784 0.294862 0.212 Uiso 1 1 calc R U
C91 C 0.2830(6) 0.9189(5) 0.4091(7) 0.148(4) Uani 1 1 d . U
H91A H 0.291187 0.885023 0.463109 0.222 Uiso 1 1 calc R U
H91B H 0.239729 0.890098 0.389065 0.222 Uiso 1 1 calc R U
H91C H 0.257550 0.972941 0.404579 0.222 Uiso 1 1 calc R U
C90 C 0.4394(6) 0.9615(4) 0.4070(6) 0.112(3) Uani 1 1 d . U
H90A H 0.422304 1.017149 0.404403 0.168 Uiso 1 1 calc R U
H90B H 0.502198 0.963856 0.382494 0.168 Uiso 1 1 calc R U
H90C H 0.438396 0.922983 0.460785 0.168 Uiso 1 1 calc R U
C92 C 0.3341(3) 0.4377(3) 0.0407(2) 0.0274(11) Uani 1 1 d . .
C93 C 0.2494(5) 0.3937(7) 0.0866(4) 0.110(4) Uani 1 1 d . .
H93A H 0.209017 0.378843 0.053748 0.164 Uiso 1 1 calc R U
H93B H 0.215715 0.430053 0.107887 0.164 Uiso 1 1 calc R U
H93C H 0.267149 0.342928 0.128433 0.164 Uiso 1 1 calc R U
C94 C 0.3916(4) 0.3848(5) 0.0094(4) 0.068(2) Uani 1 1 d . .
H94A H 0.404426 0.332123 0.051139 0.102 Uiso 1 1 calc R U
H94B H 0.450568 0.414061 -0.014588 0.102 Uiso 1 1 calc R U
H94C H 0.357586 0.373539 -0.028897 0.102 Uiso 1 1 calc R U
C95 C 0.3037(7) 0.5105(5) -0.0301(4) 0.105(3) Uani 1 1 d . .
H95A H 0.284955 0.489170 -0.068260 0.157 Uiso 1 1 calc R U
H95B H 0.355781 0.550391 -0.052257 0.157 Uiso 1 1 calc R U
H95C H 0.250822 0.538226 -0.015109 0.157 Uiso 1 1 calc R U
C96 C 0.3143(4) 0.8737(3) 0.0160(3) 0.0388(13) Uani 1 1 d . .
C97 C 0.2250(3) 0.9091(3) 0.0377(3) 0.0389(13) Uani 1 1 d . .
H97A H 0.206983 0.957410 -0.006475 0.058 Uiso 1 1 calc R U
H97B H 0.235225 0.926322 0.080309 0.058 Uiso 1 1 calc R U
H97C H 0.175170 0.866457 0.053419 0.058 Uiso 1 1 calc R U
C98 C 0.3052(4) 0.8544(4) -0.0531(3) 0.0564(16) Uani 1 1 d . .
H98A H 0.255308 0.812511 -0.042824 0.085 Uiso 1 1 calc R U
H98B H 0.364181 0.832653 -0.066189 0.085 Uiso 1 1 calc R U
H98C H 0.290031 0.905213 -0.096113 0.085 Uiso 1 1 calc R U
C99 C 0.3931(4) 0.9435(4) -0.0057(3) 0.0589(17) Uani 1 1 d . .
H99A H 0.452630 0.921411 -0.017327 0.088 Uiso 1 1 calc R U
H99B H 0.398963 0.960632 0.037517 0.088 Uiso 1 1 calc R U
H99C H 0.376695 0.991598 -0.050708 0.088 Uiso 1 1 calc R U
C100 C 0.9860(3) 0.3512(2) 0.2356(2) 0.0176(10) Uani 1 1 d . .
C101 C 0.9054(3) 0.3900(3) 0.1848(2) 0.0242(10) Uani 1 1 d . .
H10A H 0.929078 0.412984 0.130845 0.036 Uiso 1 1 calc R U
H10B H 0.878244 0.434680 0.198649 0.036 Uiso 1 1 calc R U
H10C H 0.857479 0.347162 0.192472 0.036 Uiso 1 1 calc R U
C102 C 1.0542(3) 0.4214(3) 0.2294(2) 0.0255(11) Uani 1 1 d . .
H10D H 1.106489 0.397728 0.261065 0.038 Uiso 1 1 calc R U
H10E H 1.021870 0.461051 0.247400 0.038 Uiso 1 1 calc R U
H10F H 1.077716 0.450108 0.175851 0.038 Uiso 1 1 calc R U
C103 C 1.0363(3) 0.2907(3) 0.2058(2) 0.0223(10) Uani 1 1 d . .
H10G H 1.090940 0.269028 0.235127 0.033 Uiso 1 1 calc R U
H10H H 1.056371 0.319833 0.151500 0.033 Uiso 1 1 calc R U
H10I H 0.993846 0.244379 0.211755 0.033 Uiso 1 1 calc R U
C104 C 0.6583(4) 0.8047(3) 0.6130(4) 0.0445(14) Uani 1 1 d . .
C150 C 1.2334(5) 0.3817(4) 0.7935(4) 0.0707(19) Uani 1 1 d . .
H15A H 1.206199 0.328313 0.829324 0.106 Uiso 1 1 calc R U
H15B H 1.238180 0.419888 0.820189 0.106 Uiso 1 1 calc R U
H15C H 1.295704 0.372718 0.773955 0.106 Uiso 1 1 calc R U
C153 C 1.1093(4) 0.4093(3) 0.6080(3) 0.0551(16) Uani 1 1 d . .
H15E H 1.131409 0.467520 0.579476 0.066 Uiso 1 1 calc R U
H15F H 1.043707 0.410887 0.627037 0.066 Uiso 1 1 calc R U
C154 C 1.1122(4) 0.3643(4) 0.5530(4) 0.0608(17) Uani 1 1 d . .
H15G H 1.084771 0.307652 0.580336 0.073 Uiso 1 1 calc R U
H15H H 1.178139 0.358237 0.537561 0.073 Uiso 1 1 calc R U
C155 C 1.0602(4) 0.4082(4) 0.4807(4) 0.0658(18) Uani 1 1 d . .
H15I H 0.994613 0.414271 0.495242 0.099 Uiso 1 1 calc R U
H15J H 1.064013 0.375075 0.448775 0.099 Uiso 1 1 calc R U
H15K H 1.088679 0.463408 0.451799 0.099 Uiso 1 1 calc R U
C160 C 0.7416(6) 0.8631(5) 0.3738(5) 0.093(2) Uani 1 1 d . .
H16A H 0.685085 0.892810 0.379508 0.140 Uiso 1 1 calc R U
H16B H 0.794899 0.885931 0.389663 0.140 Uiso 1 1 calc R U
H16C H 0.733244 0.803779 0.405951 0.140 Uiso 1 1 calc R U
C163 C 0.7045(5) 0.8501(4) 0.1774(4) 0.0739(19) Uani 1 1 d . .
H16E H 0.720433 0.908838 0.144472 0.089 Uiso 1 1 calc R U
H16F H 0.759990 0.816778 0.175237 0.089 Uiso 1 1 calc R U
C164 C 0.6285(5) 0.8226(5) 0.1437(5) 0.088(2) Uani 1 1 d . .
H16G H 0.575379 0.859926 0.141192 0.106 Uiso 1 1 calc R U
H16H H 0.607964 0.766169 0.179963 0.106 Uiso 1 1 calc R U
C165 C 0.6453(6) 0.8189(5) 0.0662(5) 0.094(2) Uani 1 1 d . .
H16I H 0.669349 0.873032 0.029480 0.141 Uiso 1 1 calc R U
H16J H 0.586613 0.805219 0.049694 0.141 Uiso 1 1 calc R U
H16K H 0.691016 0.775906 0.068754 0.141 Uiso 1 1 calc R U
C251 C 1.1712(4) 0.4193(4) 0.7267(4) 0.0628(17) Uani 1 1 d . .
H25A H 1.107121 0.423557 0.747492 0.075 Uiso 1 1 calc R U
H25B H 1.194311 0.476547 0.694924 0.075 Uiso 1 1 calc R U
C252 C 1.1674(4) 0.3700(3) 0.6760(3) 0.0517(15) Uani 1 1 d . .
H25C H 1.231809 0.363572 0.657109 0.062 Uiso 1 1 calc R U
H25D H 1.141632 0.313560 0.707302 0.062 Uiso 1 1 calc R U
C261 C 0.7587(6) 0.8735(5) 0.2932(4) 0.087(2) Uani 1 1 d . .
H26A H 0.770178 0.933612 0.262490 0.105 Uiso 1 1 calc R U
H26B H 0.817054 0.844555 0.288841 0.105 Uiso 1 1 calc R U
C262 C 0.6877(5) 0.8446(4) 0.2581(5) 0.081(2) Uani 1 1 d . .
H26C H 0.630433 0.875910 0.260286 0.097 Uiso 1 1 calc R U
H26D H 0.673727 0.785465 0.290830 0.097 Uiso 1 1 calc R U
O1 O 0.9167(2) -0.08208(18) 0.71683(16) 0.0284(7) Uani 1 1 d . .
O2 O 0.63673(19) 0.64477(16) 0.64289(15) 0.0226(7) Uani 1 1 d . .
O3 O 0.7446(3) 0.6884(2) 0.7111(2) 0.0530(10) Uani 1 1 d . .
O4 O 0.7826(2) 0.7154(2) 0.5744(2) 0.0456(9) Uani 1 1 d . .
F1 F 0.6365(3) 0.83606(19) 0.5403(2) 0.0842(13) Uani 1 1 d . .
F2 F 0.71363(19) 0.86029(16) 0.62207(17) 0.0470(8) Uani 1 1 d . .
F3 F 0.5818(2) 0.7967(2) 0.6558(3) 0.1038(17) Uani 1 1 d . .
S1 S 0.71824(8) 0.70705(7) 0.63610(7) 0.0289(3) Uani 1 1 d . .

loop_
_atom_site_aniso_label
_atom_site_aniso_U_11
_atom_site_aniso_U_22
_atom_site_aniso_U_33
_atom_site_aniso_U_23
_atom_site_aniso_U_13
_atom_site_aniso_U_12
C1 0.026(2) 0.011(3) 0.020(3) -0.002(2) -0.009(2) 0.013(2)
C2 0.022(2) 0.017(2) 0.016(2) -0.002(2) -0.0041(19) 0.0055(19)
C3 0.016(2) 0.016(2) 0.017(2) -0.0027(19) -0.0024(18) 0.0023(18)
C4 0.013(2) 0.012(2) 0.018(3) -0.0026(19) -0.0031(18) 0.0020(18)
C5 0.012(2) 0.011(2) 0.018(2) -0.0014(19) -0.0020(18) 0.0015(18)
C6 0.017(2) 0.014(2) 0.022(3) -0.006(2) -0.0072(19) 0.0058(18)
C7 0.025(2) 0.018(2) 0.018(2) -0.008(2) -0.009(2) 0.010(2)
C8 0.040(3) 0.013(2) 0.027(3) -0.005(2) -0.010(2) 0.005(2)
C9 0.049(3) 0.018(3) 0.025(3) -0.001(2) -0.017(2) 0.012(2)
C10 0.042(3) 0.021(3) 0.023(3) -0.008(2) -0.018(2) 0.007(2)
C11 0.021(2) 0.016(2) 0.021(3) -0.004(2) -0.0067(19) 0.0044(19)
C12 0.042(3) 0.018(2) 0.023(3) -0.005(2) -0.011(2) 0.014(2)
C13 0.036(3) 0.028(3) 0.031(3) -0.010(2) -0.007(2) 0.024(2)
C14 0.027(3) 0.022(3) 0.022(3) -0.004(2) -0.003(2) 0.010(2)
C15 0.017(2) 0.016(2) 0.021(3) -0.006(2) -0.0045(19) 0.0077(19)
C16 0.038(3) 0.019(2) 0.025(3) -0.006(2) -0.020(2) 0.001(2)
C17 0.029(3) 0.018(2) 0.026(3) -0.006(2) -0.018(2) 0.004(2)
C18 0.022(2) 0.014(2) 0.018(2) -0.0019(19) -0.005(2) -0.0013(19)
C19 0.015(2) 0.012(2) 0.014(2) -0.0003(18) -0.0068(18) -0.0027(18)
C20 0.020(2) 0.014(2) 0.017(2) -0.0059(19) -0.0077(19) -0.0013(19)
C21 0.036(3) 0.016(2) 0.029(3) -0.010(2) -0.015(2) 0.008(2)
C22 0.015(2) 0.011(2) 0.016(2) -0.0003(18) -0.0005(18) -0.0033(18)
C23 0.016(2) 0.011(2) 0.014(2) -0.0028(18) -0.0036(18) -0.0035(18)
C24 0.023(2) 0.018(2) 0.012(2) -0.0079(19) -0.0048(19) -0.003(2)
C25 0.015(2) 0.014(2) 0.019(2) -0.0070(19) -0.0030(19) 0.0018(18)
C26 0.013(2) 0.013(2) 0.014(2) -0.0059(18) -0.0045(18) -0.0022(18)
C27 0.008(2) 0.011(2) 0.015(2) -0.0043(18) -0.0020(17) -0.0017(18)
C28 0.010(2) 0.013(2) 0.016(2) -0.0052(19) -0.0008(18) -0.0009(18)
C29 0.011(2) 0.012(2) 0.014(2) -0.0034(18) -0.0041(18) 0.0006(18)
C30 0.014(2) 0.011(2) 0.012(2) 0.0004(18) -0.0007(18) -0.0047(18)
C31 0.013(2) 0.007(2) 0.016(2) -0.0022(18) -0.0003(18) -0.0004(18)
C32 0.008(2) 0.011(2) 0.011(2) -0.0019(18) 0.0002(17) -0.0029(18)
C33 0.013(2) 0.009(2) 0.017(2) -0.0050(18) -0.0007(18) -0.0004(18)
C34 0.013(2) 0.009(2) 0.018(2) -0.0060(19) -0.0017(18) -0.0002(18)
C35 0.013(2) 0.010(2) 0.016(2) -0.0053(18) -0.0003(18) 0.0004(18)
C36 0.016(2) 0.007(2) 0.011(2) -0.0007(17) -0.0010(18) 0.0013(18)
C37 0.013(2) 0.015(2) 0.021(3) -0.008(2) -0.0021(19) 0.0011(18)
C38 0.017(2) 0.015(2) 0.023(3) -0.010(2) -0.0006(19) 0.0044(19)
C39 0.016(2) 0.010(2) 0.018(3) -0.0059(18) -0.0046(19) 0.0021(18)
C40 0.017(2) 0.012(2) 0.015(2) -0.0041(19) -0.0014(19) -0.0005(19)
C41 0.020(2) 0.020(2) 0.015(2) -0.012(2) -0.0049(19) 0.002(2)
C42 0.011(2) 0.012(2) 0.016(2) -0.0048(18) -0.0021(18) -0.0023(18)
C43 0.011(2) 0.012(2) 0.012(2) -0.0035(18) -0.0006(18) -0.0034(18)
C44 0.008(2) 0.009(2) 0.014(2) -0.0018(18) -0.0016(17) 0.0007(17)
C45 0.011(2) 0.013(2) 0.014(2) -0.0041(18) -0.0009(18) -0.0003(18)
C46 0.017(2) 0.014(2) 0.021(2) -0.010(2) -0.0063(19) 0.0078(19)
C47 0.009(2) 0.011(2) 0.012(2) -0.0022(18) 0.0002(17) -0.0022(18)
C48 0.011(2) 0.011(2) 0.013(2) -0.0048(18) 0.0000(17) -0.0016(18)
C49 0.009(2) 0.014(2) 0.011(2) -0.0032(18) -0.0028(17) -0.0001(18)
C50 0.010(2) 0.013(2) 0.011(2) -0.0045(18) 0.0006(17) -0.0016(18)
C51 0.012(2) 0.011(2) 0.010(2) -0.0020(17) -0.0002(18) -0.0012(18)
C52 0.011(2) 0.016(2) 0.011(2) -0.0042(18) 0.0044(17) -0.0006(18)
C53 0.008(2) 0.019(2) 0.012(2) -0.0070(19) -0.0005(18) -0.0003(18)
C54 0.007(2) 0.015(2) 0.013(2) -0.0037(18) 0.0006(17) -0.0019(18)
C55 0.013(2) 0.017(2) 0.019(2) -0.0067(19) -0.0005(18) 0.0031(18)
C56 0.015(2) 0.021(2) 0.021(2) -0.013(2) 0.0035(19) -0.0002(19)
C57 0.020(2) 0.025(3) 0.017(2) -0.015(2) -0.0007(19) 0.000(2)
C58 0.014(2) 0.023(2) 0.013(2) -0.0084(19) 0.0006(18) -0.0027(19)
C59 0.021(2) 0.018(2) 0.021(3) -0.005(2) -0.002(2) 0.007(2)
C60 0.025(2) 0.019(2) 0.017(2) -0.008(2) -0.003(2) 0.003(2)
C61 0.013(2) 0.014(2) 0.018(2) -0.0066(19) 0.0001(18) 0.0003(18)
C62 0.011(2) 0.013(2) 0.016(2) -0.0035(19) 0.0012(18) 0.0000(18)
C63 0.016(2) 0.015(2) 0.018(2) -0.0023(19) -0.0039(18) 0.0022(19)
C64 0.021(2) 0.017(2) 0.022(3) 0.001(2) -0.0055(19) 0.0086(19)
C65 0.012(2) 0.012(2) 0.013(2) -0.0011(18) -0.0022(18) 0.0004(18)
C66 0.011(2) 0.017(2) 0.013(2) -0.0040(19) -0.0012(18) -0.0013(18)
C67 0.014(2) 0.022(2) 0.016(2) -0.005(2) -0.0014(18) 0.0029(19)
C68 0.016(2) 0.020(2) 0.019(3) -0.006(2) -0.0025(19) 0.0040(19)
C69 0.009(2) 0.019(2) 0.011(2) -0.0036(19) 0.0001(17) -0.0035(18)
C70 0.012(2) 0.024(2) 0.014(2) -0.0083(19) -0.0019(18) 0.0006(19)
C71 0.017(2) 0.032(3) 0.008(2) -0.007(2) -0.0010(19) 0.004(2)
C72 0.016(2) 0.031(3) 0.014(2) -0.008(2) -0.0043(19) 0.004(2)
C73 0.010(2) 0.029(3) 0.015(2) -0.011(2) 0.0005(18) -0.0007(19)
C74 0.020(2) 0.030(3) 0.019(2) -0.015(2) 0.002(2) -0.002(2)
C75 0.015(2) 0.040(3) 0.017(2) -0.014(2) -0.0012(19) -0.001(2)
C76 0.018(2) 0.039(3) 0.015(2) -0.012(2) -0.0056(19) 0.007(2)
C77 0.032(3) 0.021(2) 0.025(3) -0.005(2) -0.006(2) 0.011(2)
C78 0.030(3) 0.035(3) 0.018(3) -0.005(2) -0.008(2) 0.010(2)
C79 0.026(3) 0.039(3) 0.015(2) -0.010(2) -0.008(2) 0.009(2)
C80 0.048(3) 0.027(3) 0.038(3) -0.009(2) -0.022(3) 0.008(2)
C81 0.044(3) 0.030(3) 0.021(3) -0.010(2) -0.018(2) 0.007(2)
C82 0.045(3) 0.049(3) 0.034(3) -0.019(3) -0.009(2) 0.009(3)
C83 0.061(4) 0.031(3) 0.035(3) -0.015(2) -0.022(3) 0.004(3)
C84 0.131(6) 0.025(3) 0.043(4) -0.018(3) -0.007(4) 0.008(3)
C85 0.027(3) 0.024(2) 0.026(3) -0.016(2) -0.003(2) 0.003(2)
C86 0.040(3) 0.040(3) 0.109(5) -0.047(3) 0.014(3) 0.000(3)
C87 0.054(4) 0.048(3) 0.077(4) -0.047(3) -0.018(3) 0.011(3)
C88 0.028(2) 0.025(2) 0.036(2) -0.0143(18) -0.0055(18) 0.017(2)
C89 0.327(12) 0.042(4) 0.051(3) -0.012(2) -0.023(5) 0.076(6)
C91 0.090(5) 0.078(5) 0.306(11) -0.129(6) 0.124(6) -0.041(4)
C90 0.097(5) 0.055(4) 0.228(9) -0.090(5) -0.095(6) 0.034(4)
C92 0.018(2) 0.051(3) 0.020(3) -0.021(2) -0.004(2) -0.001(2)
C93 0.059(4) 0.239(10) 0.061(4) -0.096(6) 0.028(4) -0.090(6)
C94 0.051(4) 0.112(5) 0.090(5) -0.088(5) -0.035(3) 0.020(4)
C95 0.169(8) 0.091(5) 0.077(5) -0.044(4) -0.093(6) 0.013(5)
C96 0.051(3) 0.037(3) 0.022(3) -0.004(2) -0.015(2) 0.022(3)
C97 0.039(3) 0.040(3) 0.031(3) -0.004(2) -0.018(2) 0.019(2)
C98 0.073(4) 0.055(4) 0.032(3) -0.004(3) -0.019(3) 0.012(3)
C99 0.056(4) 0.048(4) 0.050(4) 0.009(3) -0.010(3) -0.009(3)
C100 0.018(2) 0.017(2) 0.016(2) -0.0054(19) 0.0000(18) 0.0045(19)
C101 0.028(3) 0.025(2) 0.015(2) -0.0032(19) 0.0030(19) 0.002(2)
C102 0.028(3) 0.024(2) 0.021(2) -0.005(2) 0.005(2) -0.001(2)
C103 0.028(3) 0.021(2) 0.017(2) -0.0068(19) 0.0036(19) 0.005(2)
C104 0.036(3) 0.035(3) 0.069(4) -0.028(3) -0.002(3) -0.001(3)
C150 0.063(4) 0.071(4) 0.072(5) -0.021(4) 0.005(4) -0.002(4)
C153 0.044(3) 0.043(3) 0.069(4) -0.014(3) 0.022(3) -0.014(3)
C154 0.046(4) 0.055(4) 0.080(5) -0.027(4) 0.009(3) -0.007(3)
C155 0.056(4) 0.054(4) 0.084(5) -0.025(4) 0.006(4) -0.007(3)
C160 0.095(6) 0.092(6) 0.103(7) -0.047(5) -0.017(5) 0.010(5)
C163 0.082(5) 0.059(4) 0.075(5) -0.018(4) -0.015(4) 0.016(4)
C164 0.076(5) 0.077(5) 0.101(6) -0.022(5) -0.002(5) 0.002(4)
C165 0.092(6) 0.109(6) 0.089(6) -0.047(5) -0.017(5) 0.036(5)
C251 0.063(4) 0.050(4) 0.069(4) -0.019(3) 0.016(3) 0.001(3)
C252 0.048(3) 0.037(3) 0.060(4) -0.010(3) 0.008(3) -0.005(3)
C261 0.088(6) 0.084(5) 0.081(6) -0.021(4) -0.007(4) -0.002(4)
C262 0.065(5) 0.067(5) 0.104(6) -0.026(4) -0.002(4) -0.007(4)
O1 0.045(2) 0.0132(17) 0.0238(17) -0.0028(13) -0.0086(14) 0.0018(16)
O2 0.0293(17) 0.0209(16) 0.0211(16) -0.0111(13) -0.0070(13) 0.0056(13)
O3 0.073(3) 0.047(2) 0.048(2) -0.0240(18) -0.034(2) 0.0021(19)
O4 0.0313(19) 0.057(2) 0.066(2) -0.046(2) 0.0153(18) -0.0118(17)
F1 0.109(3) 0.0336(18) 0.111(3) -0.019(2) -0.070(3) 0.0114(19)
F2 0.0426(17) 0.0329(16) 0.078(2) -0.0362(15) 0.0001(15) -0.0040(14)
F3 0.046(2) 0.046(2) 0.225(5) -0.070(3) 0.058(3) -0.0093(17)
S1 0.0264(7) 0.0285(7) 0.0397(8) -0.0208(6) -0.0103(6) 0.0052(5)

loop_
_atom_type_symbol
_atom_type_description
_atom_type_scat_dispersion_real
_atom_type_scat_dispersion_imag
_atom_type_scat_source
C C 0.0181 0.0091 'International Tables Vol C Tables 4.2.6.8 and 6.1.1.4'
H H 0.0000 0.0000 'International Tables Vol C Tables 4.2.6.8 and 6.1.1.4'
O O 0.0492 0.0322 'International Tables Vol C Tables 4.2.6.8 and 6.1.1.4'
F F 0.0727 0.0534 'International Tables Vol C Tables 4.2.6.8 and 6.1.1.4'
S S 0.3331 0.5567 'International Tables Vol C Tables 4.2.6.8 and 6.1.1.4'

loop_
_geom_angle_atom_site_label_1
_geom_angle_atom_site_label_2
_geom_angle_atom_site_label_3
_geom_angle
O1 C1 C7 120.5(4)
O1 C1 C2 122.2(4)
C7 C1 C2 116.5(4)
C8 C2 C3 122.1(4)
C8 C2 C1 113.5(4)
C3 C2 C1 124.4(3)
C2 C3 C11 115.9(3)
C2 C3 C4 124.0(4)
C11 C3 C4 119.7(3)
C5 C4 C22 118.1(3)
C5 C4 C3 125.8(3)
C22 C4 C3 116.1(3)
C34 C5 C4 118.8(3)
C34 C5 C6 115.0(3)
C4 C5 C6 125.9(3)
C7 C6 C15 116.1(4)
C7 C6 C5 124.0(4)
C15 C6 C5 119.8(3)
C12 C7 C6 121.8(4)
C12 C7 C1 116.5(4)
C6 C7 C1 121.5(4)
C2 C8 C9 120.6(4)
C10 C9 C8 119.1(4)
C9 C10 C11 122.1(4)
C10 C11 C3 119.9(4)
C10 C11 C18 119.1(4)
C3 C11 C18 120.6(3)
C13 C12 C7 120.3(4)
C14 C13 C12 118.8(4)
C13 C14 C15 121.8(4)
C14 C15 C6 119.4(4)
C14 C15 C37 120.3(4)
C6 C15 C37 119.7(3)
C21 C16 C17 116.9(4)
C21 C16 C80 119.6(4)
C17 C16 C80 123.2(4)
C16 C17 C18 122.2(4)
C17 C18 C19 119.9(4)
C17 C18 C11 122.0(4)
C19 C18 C11 117.8(4)
C18 C19 C20 118.5(3)
C18 C19 C22 120.8(4)
C20 C19 C22 120.6(3)
C21 C20 C19 119.2(3)
C21 C20 C23 120.9(4)
C19 C20 C23 119.9(3)
C16 C21 C20 123.0(4)
C29 C22 C4 120.7(4)
C29 C22 C19 118.3(3)
C4 C22 C19 120.8(3)
C28 C23 C24 118.1(3)
C28 C23 C20 119.8(3)
C24 C23 C20 122.1(3)
C25 C24 C23 122.3(4)
C24 C25 C26 121.2(4)
C25 C26 C27 117.8(3)
C25 C26 C42 123.0(3)
C27 C26 C42 119.2(3)
C26 C27 C32 120.3(3)
C26 C27 C28 120.3(3)
C32 C27 C28 119.4(3)
C23 C28 C27 120.0(3)
C23 C28 C29 119.7(3)
C27 C28 C29 120.3(3)
C30 C29 C22 119.8(3)
C30 C29 C28 119.2(3)
C22 C29 C28 121.0(3)
C29 C30 C34 119.2(3)
C29 C30 C31 120.3(3)
C34 C30 C31 120.5(3)
C36 C31 C32 120.2(3)
C36 C31 C30 119.6(3)
C32 C31 C30 120.2(3)
C47 C32 C31 118.9(3)
C47 C32 C27 121.0(3)
C31 C32 C27 119.9(3)
C37 C33 C35 118.8(3)
C37 C33 C34 120.4(3)
C35 C33 C34 120.4(3)
C5 C34 C30 121.4(3)
C5 C34 C33 121.9(3)
C30 C34 C33 116.5(3)
C39 C35 C33 119.1(3)
C39 C35 C36 120.8(3)
C33 C35 C36 119.6(3)
C31 C36 C51 119.4(3)
C31 C36 C35 115.8(3)
C51 C36 C35 124.1(3)
C38 C37 C33 119.5(3)
C38 C37 C15 123.5(3)
C33 C37 C15 116.8(3)
C37 C38 C40 122.0(4)
C40 C39 C35 122.6(4)
C39 C40 C38 117.3(4)
C39 C40 C100 120.9(3)
C38 C40 C100 121.6(3)
C46 C41 C42 124.8(4)
C46 C41 O2 114.4(3)
C42 C41 O2 120.8(3)
C41 C42 C43 114.0(3)
C41 C42 C26 126.1(3)
C43 C42 C26 119.9(3)
C44 C43 C42 121.4(3)
C44 C43 C47 119.1(3)
C42 C43 C47 119.5(3)
C45 C44 C43 120.6(3)
C45 C44 C50 119.1(3)
C43 C44 C50 120.3(3)
C46 C45 C44 117.8(3)
C46 C45 C61 120.7(3)
C44 C45 C61 121.5(3)
C41 C46 C45 121.4(4)
C32 C47 C48 119.7(3)
C32 C47 C43 119.8(3)
C48 C47 C43 120.5(3)
C51 C48 C47 120.0(3)
C51 C48 C49 120.2(3)
C47 C48 C49 119.7(3)
C50 C49 C54 120.2(3)
C50 C49 C48 120.2(3)
C54 C49 C48 119.5(3)
C49 C50 C65 119.6(3)
C49 C50 C44 120.1(3)
C65 C50 C44 120.3(3)
C48 C51 C36 118.5(3)
C48 C51 C52 118.8(3)
C36 C51 C52 122.6(3)
C55 C52 C53 118.2(3)
C55 C52 C51 122.7(3)
C53 C52 C51 119.1(3)
C52 C53 C58 119.4(3)
C52 C53 C54 119.8(3)
C58 C53 C54 120.7(3)
C49 C54 C69 120.0(3)
C49 C54 C53 120.2(3)
C69 C54 C53 119.7(3)
C56 C55 C52 122.9(4)
C55 C56 C57 117.6(4)
C55 C56 C85 120.9(4)
C57 C56 C85 121.5(4)
C58 C57 C56 122.6(4)
C57 C58 C53 119.0(4)
C57 C58 C73 122.1(4)
C53 C58 C73 118.9(3)
C60 C59 C64 117.3(4)
C60 C59 C88 121.9(4)
C64 C59 C88 120.9(4)
C59 C60 C61 122.6(4)
C60 C61 C62 119.3(3)
C60 C61 C45 122.1(4)
C62 C61 C45 118.5(3)
C61 C62 C63 118.9(3)
C61 C62 C65 120.5(3)
C63 C62 C65 120.6(4)
C64 C63 C62 119.1(4)
C64 C63 C68 121.4(4)
C62 C63 C68 119.5(3)
C63 C64 C59 122.8(4)
C66 C65 C50 120.3(3)
C66 C65 C62 119.7(3)
C50 C65 C62 120.1(3)
C65 C66 C69 120.0(3)
C65 C66 C67 120.2(4)
C69 C66 C67 119.8(3)
C68 C67 C72 118.8(4)
C68 C67 C66 120.7(4)
C72 C67 C66 120.5(4)
C77 C68 C67 119.0(4)
C77 C68 C63 122.0(4)
C67 C68 C63 118.9(3)
C66 C69 C54 119.9(3)
C66 C69 C70 119.8(3)
C54 C69 C70 120.2(3)
C71 C70 C73 119.7(4)
C71 C70 C69 120.1(4)
C73 C70 C69 120.1(3)
C76 C71 C70 119.0(4)
C76 C71 C72 121.5(4)
C70 C71 C72 119.4(4)
C79 C72 C67 119.0(4)
C79 C72 C71 122.3(4)
C67 C72 C71 118.7(3)
C74 C73 C70 118.5(4)
C74 C73 C58 121.8(4)
C70 C73 C58 119.7(3)
C75 C74 C73 122.7(4)
C76 C75 C74 117.3(4)
C76 C75 C92 121.2(4)
C74 C75 C92 121.4(4)
C75 C76 C71 122.5(4)
C78 C77 C68 123.0(4)
C79 C78 C77 116.8(4)
C79 C78 C96 124.0(4)
C77 C78 C96 119.1(4)
C78 C79 C72 122.7(4)
C83 C80 C81 109.8(4)
C83 C80 C16 110.8(4)
C81 C80 C16 111.2(4)
C83 C80 C82 107.3(4)
C81 C80 C82 109.0(4)
C16 C80 C82 108.7(4)
C84 C85 C86 109.9(5)
C84 C85 C87 106.9(4)
C86 C85 C87 107.9(4)
C84 C85 C56 110.9(4)
C86 C85 C56 109.0(4)
C87 C85 C56 112.2(4)
C91 C88 C90 107.7(7)
C91 C88 C89 114.7(7)
C90 C88 C89 101.6(6)
C91 C88 C59 110.2(4)
C90 C88 C59 111.3(4)
C89 C88 C59 111.0(4)
C93 C92 C94 112.7(6)
C93 C92 C75 107.7(4)
C94 C92 C75 111.7(4)
C93 C92 C95 108.2(6)
C94 C92 C95 104.9(5)
C75 C92 C95 111.5(4)
C98 C96 C97 111.5(4)
C98 C96 C78 113.3(4)
C97 C96 C78 110.4(4)
C98 C96 C99 106.6(5)
C97 C96 C99 107.5(4)
C78 C96 C99 107.1(4)
C103 C100 C40 111.7(3)
C103 C100 C102 109.1(3)
C40 C100 C102 107.1(3)
C103 C100 C101 108.8(3)
C40 C100 C101 111.8(3)
C102 C100 C101 108.2(3)
F3 C104 F2 108.9(4)
F3 C104 F1 107.6(5)
F2 C104 F1 106.7(4)
F3 C104 S1 112.0(4)
F2 C104 S1 109.5(4)
F1 C104 S1 111.8(4)
C252 C153 C154 114.3(5)
C153 C154 C155 114.2(5)
C164 C163 C262 117.7(7)
C163 C164 C165 119.5(7)
C252 C251 C150 114.0(5)
C153 C252 C251 113.9(5)
C262 C261 C160 118.4(7)
C261 C262 C163 120.0(7)
C41 O2 S1 120.1(2)
O4 S1 O3 123.0(2)
O4 S1 O2 111.56(17)
O3 S1 O2 106.4(2)
O4 S1 C104 107.7(2)
O3 S1 C104 103.9(2)
O2 S1 C104 102.2(2)

loop_
_geom_bond_atom_site_label_1
_geom_bond_atom_site_label_2
_geom_bond_distance
C1 O1 1.222(5)
C1 C7 1.469(6)
C1 C2 1.471(6)
C2 C8 1.379(6)
C2 C3 1.421(6)
C3 C11 1.421(6)
C3 C4 1.482(6)
C4 C5 1.434(6)
C4 C22 1.436(6)
C5 C34 1.416(5)
C5 C6 1.477(6)
C6 C7 1.409(6)
C6 C15 1.420(6)
C7 C12 1.383(6)
C8 C9 1.382(6)
C9 C10 1.355(6)
C10 C11 1.406(6)
C11 C18 1.460(6)
C12 C13 1.380(6)
C13 C14 1.370(6)
C14 C15 1.398(6)
C15 C37 1.470(6)
C16 C21 1.389(6)
C16 C17 1.393(6)
C16 C80 1.552(7)
C17 C18 1.398(6)
C18 C19 1.406(6)
C19 C20 1.415(6)
C19 C22 1.446(6)
C20 C21 1.395(6)
C20 C23 1.453(6)
C22 C29 1.420(5)
C23 C28 1.399(6)
C23 C24 1.401(6)
C24 C25 1.365(5)
C25 C26 1.408(6)
C26 C27 1.412(5)
C26 C42 1.462(5)
C27 C32 1.428(5)
C27 C28 1.433(5)
C28 C29 1.452(6)
C29 C30 1.395(6)
C30 C34 1.419(6)
C30 C31 1.450(5)
C31 C36 1.395(5)
C31 C32 1.417(5)
C32 C47 1.416(5)
C33 C37 1.402(6)
C33 C35 1.408(5)
C33 C34 1.438(6)
C35 C39 1.394(6)
C35 C36 1.457(5)
C36 C51 1.425(5)
C37 C38 1.389(6)
C38 C40 1.399(6)
C39 C40 1.376(6)
C40 C100 1.531(6)
C41 C46 1.349(6)
C41 C42 1.412(6)
C41 O2 1.439(5)
C42 C43 1.432(6)
C43 C44 1.424(5)
C43 C47 1.438(5)
C44 C45 1.399(5)
C44 C50 1.445(5)
C45 C46 1.394(6)
C45 C61 1.463(5)
C47 C48 1.424(6)
C48 C51 1.402(5)
C48 C49 1.440(5)
C49 C50 1.405(5)
C49 C54 1.414(5)
C50 C65 1.422(5)
C51 C52 1.468(6)
C52 C55 1.401(6)
C52 C53 1.416(5)
C53 C58 1.422(6)
C53 C54 1.439(6)
C54 C69 1.418(5)
C55 C56 1.382(6)
C56 C57 1.394(6)
C56 C85 1.540(6)
C57 C58 1.382(6)
C58 C73 1.475(6)
C59 C60 1.385(6)
C59 C64 1.393(6)
C59 C88 1.527(6)
C60 C61 1.393(6)
C61 C62 1.416(6)
C62 C63 1.416(6)
C62 C65 1.436(6)
C63 C64 1.388(6)
C63 C68 1.460(6)
C65 C66 1.409(6)
C66 C69 1.410(6)
C66 C67 1.438(6)
C67 C68 1.411(6)
C67 C72 1.416(6)
C68 C77 1.390(6)
C69 C70 1.450(6)
C70 C71 1.409(6)
C70 C73 1.408(6)
C71 C76 1.394(6)
C71 C72 1.466(6)
C72 C79 1.392(6)
C73 C74 1.399(6)
C74 C75 1.391(6)
C75 C76 1.390(6)
C75 C92 1.536(6)
C77 C78 1.388(6)
C78 C79 1.388(6)
C78 C96 1.532(6)
C80 C83 1.500(7)
C80 C81 1.525(6)
C80 C82 1.558(7)
C84 C85 1.518(7)
C85 C86 1.520(7)
C85 C87 1.523(7)
C88 C91 1.426(8)
C88 C90 1.502(8)
C88 C89 1.517(8)
C92 C93 1.477(7)
C92 C94 1.489(7)
C92 C95 1.537(8)
C96 C98 1.483(7)
C96 C97 1.518(7)
C96 C99 1.580(8)
C100 C103 1.527(6)
C100 C102 1.533(6)
C100 C101 1.537(6)
C104 F3 1.296(6)
C104 F2 1.323(6)
C104 F1 1.330(7)
C104 S1 1.809(5)
C150 C251 1.529(9)
C153 C252 1.512(8)
C153 C154 1.520(8)
C154 C155 1.530(9)
C160 C261 1.469(10)
C163 C164 1.471(10)
C163 C262 1.495(10)
C164 C165 1.495(10)
C251 C252 1.515(8)
C261 C262 1.445(10)
O2 S1 1.565(3)
O3 S1 1.407(4)
O4 S1 1.403(3)

loop_
_geom_torsion_atom_site_label_1
_geom_torsion_atom_site_label_2
_geom_torsion_atom_site_label_3
_geom_torsion_atom_site_label_4
_geom_torsion
O1 C1 C2 C8 44.7(6)
C7 C1 C2 C8 -125.5(4)
O1 C1 C2 C3 -138.7(4)
C7 C1 C2 C3 51.0(5)
C8 C2 C3 C11 -2.5(6)
C1 C2 C3 C11 -178.8(4)
C8 C2 C3 C4 -175.7(4)
C1 C2 C3 C4 8.0(6)
C2 C3 C4 C5 -27.7(6)
C11 C3 C4 C5 159.4(4)
C2 C3 C4 C22 153.9(4)
C11 C3 C4 C22 -19.0(5)
C22 C4 C5 C34 -7.3(5)
C3 C4 C5 C34 174.3(4)
C22 C4 C5 C6 165.7(4)
C3 C4 C5 C6 -12.7(6)
C34 C5 C6 C7 -152.7(4)
C4 C5 C6 C7 34.1(6)
C34 C5 C6 C15 23.4(5)
C4 C5 C6 C15 -149.8(4)
C15 C6 C7 C12 11.1(6)
C5 C6 C7 C12 -172.7(4)
C15 C6 C7 C1 -164.0(4)
C5 C6 C7 C1 12.2(6)
O1 C1 C7 C12 -51.5(5)
C2 C1 C7 C12 118.9(4)
O1 C1 C7 C6 123.9(4)
C2 C1 C7 C6 -65.7(5)
C3 C2 C8 C9 -1.6(7)
C1 C2 C8 C9 175.1(4)
C2 C8 C9 C10 3.6(7)
C8 C9 C10 C11 -1.5(7)
C9 C10 C11 C3 -2.7(7)
C9 C10 C11 C18 170.3(4)
C2 C3 C11 C10 4.5(6)
C4 C3 C11 C10 178.0(4)
C2 C3 C11 C18 -168.3(4)
C4 C3 C11 C18 5.1(6)
C6 C7 C12 C13 0.3(7)
C1 C7 C12 C13 175.6(4)
C7 C12 C13 C14 -8.4(7)
C12 C13 C14 C15 4.7(7)
C13 C14 C15 C6 7.2(6)
C13 C14 C15 C37 -163.7(4)
C7 C6 C15 C14 -14.6(6)
C5 C6 C15 C14 169.1(4)
C7 C6 C15 C37 156.3(4)
C5 C6 C15 C37 -20.1(6)
C21 C16 C17 C18 -1.1(7)
C80 C16 C17 C18 173.0(4)
C16 C17 C18 C19 5.2(6)
C16 C17 C18 C11 -168.4(4)
C10 C11 C18 C17 13.3(6)
C3 C11 C18 C17 -173.8(4)
C10 C11 C18 C19 -160.4(4)
C3 C11 C18 C19 12.5(6)
C17 C18 C19 C20 -6.2(6)
C11 C18 C19 C20 167.7(4)
C17 C18 C19 C22 170.2(4)
C11 C18 C19 C22 -15.9(6)
C18 C19 C20 C21 3.3(6)
C22 C19 C20 C21 -173.1(4)
C18 C19 C20 C23 -178.1(3)
C22 C19 C20 C23 5.5(6)
C17 C16 C21 C20 -1.9(7)
C80 C16 C21 C20 -176.2(4)
C19 C20 C21 C16 0.7(6)
C23 C20 C21 C16 -177.9(4)
C5 C4 C22 C29 13.1(5)
C3 C4 C22 C29 -168.3(3)
C5 C4 C22 C19 -162.6(3)
C3 C4 C22 C19 15.9(5)
C18 C19 C22 C29 -174.4(3)
C20 C19 C22 C29 1.9(5)
C18 C19 C22 C4 1.4(6)
C20 C19 C22 C4 177.8(3)
C21 C20 C23 C28 171.2(4)
C19 C20 C23 C28 -7.4(6)
C21 C20 C23 C24 -9.0(6)
C19 C20 C23 C24 172.4(4)
C28 C23 C24 C25 -3.4(6)
C20 C23 C24 C25 176.8(4)
C23 C24 C25 C26 -0.3(6)
C24 C25 C26 C27 4.1(6)
C24 C25 C26 C42 -177.5(4)
C25 C26 C27 C32 176.6(3)
C42 C26 C27 C32 -1.9(5)
C25 C26 C27 C28 -4.2(5)
C42 C26 C27 C28 177.3(3)
C24 C23 C28 C27 3.2(5)
C20 C23 C28 C27 -177.0(3)
C24 C23 C28 C29 -178.1(3)
C20 C23 C28 C29 1.7(5)
C26 C27 C28 C23 0.6(5)
C32 C27 C28 C23 179.9(3)
C26 C27 C28 C29 -178.1(3)
C32 C27 C28 C29 1.1(5)
C4 C22 C29 C30 -5.5(5)
C19 C22 C29 C30 170.3(3)
C4 C22 C29 C28 176.5(3)
C19 C22 C29 C28 -7.7(5)
C23 C28 C29 C30 -172.1(3)
C27 C28 C29 C30 6.6(5)
C23 C28 C29 C22 5.9(5)
C27 C28 C29 C22 -175.4(3)
C22 C29 C30 C34 -7.8(5)
C28 C29 C30 C34 170.2(3)
C22 C29 C30 C31 174.0(3)
C28 C29 C30 C31 -8.0(5)
C29 C30 C31 C36 -179.0(3)
C34 C30 C31 C36 2.8(5)
C29 C30 C31 C32 1.6(5)
C34 C30 C31 C32 -176.6(3)
C36 C31 C32 C47 1.3(5)
C30 C31 C32 C47 -179.3(3)
C36 C31 C32 C27 -173.1(3)
C30 C31 C32 C27 6.3(5)
C26 C27 C32 C47 -2.6(5)
C28 C27 C32 C47 178.2(3)
C26 C27 C32 C31 171.7(3)
C28 C27 C32 C31 -7.5(5)
C4 C5 C34 C30 -5.9(5)
C6 C5 C34 C30 -179.6(3)
C4 C5 C34 C33 168.2(4)
C6 C5 C34 C33 -5.6(5)
C29 C30 C34 C5 13.7(5)
C31 C30 C34 C5 -168.1(3)
C29 C30 C34 C33 -160.7(3)
C31 C30 C34 C33 17.5(5)
C37 C33 C34 C5 -16.2(5)
C35 C33 C34 C5 170.6(3)
C37 C33 C34 C30 158.1(3)
C35 C33 C34 C30 -15.0(5)
C37 C33 C35 C39 -8.9(5)
C34 C33 C35 C39 164.4(3)
C37 C33 C35 C36 179.4(3)
C34 C33 C35 C36 -7.4(5)
C32 C31 C36 C51 -16.7(5)
C30 C31 C36 C51 163.9(3)
C32 C31 C36 C35 154.4(3)
C30 C31 C36 C35 -25.0(5)
C39 C35 C36 C31 -144.1(4)
C33 C35 C36 C31 27.5(5)
C39 C35 C36 C51 26.5(6)
C33 C35 C36 C51 -161.9(4)
C35 C33 C37 C38 8.8(5)
C34 C33 C37 C38 -164.5(4)
C35 C33 C37 C15 -167.1(3)
C34 C33 C37 C15 19.7(5)
C14 C15 C37 C38 -6.7(6)
C6 C15 C37 C38 -177.4(4)
C14 C15 C37 C33 169.0(4)
C6 C15 C37 C33 -1.8(5)
C33 C37 C38 C40 -1.8(6)
C15 C37 C38 C40 173.7(4)
C33 C35 C39 C40 2.0(6)
C36 C35 C39 C40 173.6(3)
C35 C39 C40 C38 4.8(6)
C35 C39 C40 C100 -171.1(3)
C37 C38 C40 C39 -5.0(6)
C37 C38 C40 C100 171.0(4)
C46 C41 C42 C43 3.4(6)
O2 C41 C42 C43 -180.0(3)
C46 C41 C42 C26 -176.1(4)
O2 C41 C42 C26 0.6(6)
C25 C26 C42 C41 6.3(6)
C27 C26 C42 C41 -175.4(4)
C25 C26 C42 C43 -173.1(3)
C27 C26 C42 C43 5.3(5)
C41 C42 C43 C44 -1.8(5)
C26 C42 C43 C44 177.6(3)
C41 C42 C43 C47 176.4(3)
C26 C42 C43 C47 -4.2(5)
C42 C43 C44 C45 0.2(5)
C47 C43 C44 C45 -178.0(3)
C42 C43 C44 C50 -179.2(3)
C47 C43 C44 C50 2.6(5)
C43 C44 C45 C46 0.2(5)
C50 C44 C45 C46 179.6(3)
C43 C44 C45 C61 178.1(3)
C50 C44 C45 C61 -2.4(5)
C42 C41 C46 C45 -3.2(6)
O2 C41 C46 C45 180.0(3)
C44 C45 C46 C41 1.2(6)
C61 C45 C46 C41 -176.8(4)
C31 C32 C47 C48 9.8(5)
C27 C32 C47 C48 -175.8(3)
C31 C32 C47 C43 -170.6(3)
C27 C32 C47 C43 3.7(5)
C44 C43 C47 C32 178.0(3)
C42 C43 C47 C32 -0.3(5)
C44 C43 C47 C48 -2.5(5)
C42 C43 C47 C48 179.3(3)
C32 C47 C48 C51 -5.6(5)
C43 C47 C48 C51 174.9(3)
C32 C47 C48 C49 178.8(3)
C43 C47 C48 C49 -0.7(5)
C51 C48 C49 C50 -171.7(3)
C47 C48 C49 C50 3.9(5)
C51 C48 C49 C54 6.1(5)
C47 C48 C49 C54 -178.3(3)
C54 C49 C50 C65 -2.6(5)
C48 C49 C50 C65 175.3(3)
C54 C49 C50 C44 178.3(3)
C48 C49 C50 C44 -3.8(5)
C45 C44 C50 C49 -178.9(3)
C43 C44 C50 C49 0.6(5)
C45 C44 C50 C65 2.0(5)
C43 C44 C50 C65 -178.5(3)
C47 C48 C51 C36 -9.6(5)
C49 C48 C51 C36 166.0(3)
C47 C48 C51 C52 167.8(3)
C49 C48 C51 C52 -16.6(5)
C31 C36 C51 C48 20.8(5)
C35 C36 C51 C48 -149.5(4)
C31 C36 C51 C52 -156.5(3)
C35 C36 C51 C52 33.2(5)
C48 C51 C52 C55 -160.9(4)
C36 C51 C52 C55 16.4(6)
C48 C51 C52 C53 15.2(5)
C36 C51 C52 C53 -167.4(3)
C55 C52 C53 C58 -5.3(5)
C51 C52 C53 C58 178.3(3)
C55 C52 C53 C54 173.0(3)
C51 C52 C53 C54 -3.4(5)
C50 C49 C54 C69 1.2(5)
C48 C49 C54 C69 -176.7(3)
C50 C49 C54 C53 -176.2(3)
C48 C49 C54 C53 6.0(5)
C52 C53 C54 C49 -7.2(5)
C58 C53 C54 C49 171.1(3)
C52 C53 C54 C69 175.5(3)
C58 C53 C54 C69 -6.3(5)
C53 C52 C55 C56 6.1(6)
C51 C52 C55 C56 -177.7(4)
C52 C55 C56 C57 -1.8(6)
C52 C55 C56 C85 176.4(4)
C55 C56 C57 C58 -3.4(6)
C85 C56 C57 C58 178.4(4)
C56 C57 C58 C53 4.0(6)
C56 C57 C58 C73 -175.7(4)
C52 C53 C58 C57 0.5(5)
C54 C53 C58 C57 -177.7(3)
C52 C53 C58 C73 -179.8(3)
C54 C53 C58 C73 1.9(5)
C64 C59 C60 C61 1.4(6)
C88 C59 C60 C61 -177.7(4)
C59 C60 C61 C62 0.1(6)
C59 C60 C61 C45 176.9(4)
C46 C45 C61 C60 1.6(6)
C44 C45 C61 C60 -176.3(4)
C46 C45 C61 C62 178.4(4)
C44 C45 C61 C62 0.5(5)
C60 C61 C62 C63 -0.2(6)
C45 C61 C62 C63 -177.1(3)
C60 C61 C62 C65 178.7(4)
C45 C61 C62 C65 1.8(5)
C61 C62 C63 C64 -1.2(6)
C65 C62 C63 C64 179.9(4)
C61 C62 C63 C68 177.5(3)
C65 C62 C63 C68 -1.5(6)
C62 C63 C64 C59 2.9(6)
C68 C63 C64 C59 -175.7(4)
C60 C59 C64 C63 -3.0(6)
C88 C59 C64 C63 176.2(4)
C49 C50 C65 C66 1.2(5)
C44 C50 C65 C66 -179.7(3)
C49 C50 C65 C62 -178.8(3)
C44 C50 C65 C62 0.3(5)
C61 C62 C65 C66 177.7(3)
C63 C62 C65 C66 -3.4(6)
C61 C62 C65 C50 -2.2(6)
C63 C62 C65 C50 176.7(3)
C50 C65 C66 C69 1.5(6)
C62 C65 C66 C69 -178.4(3)
C50 C65 C66 C67 -176.8(3)
C62 C65 C66 C67 3.3(5)
C65 C66 C67 C68 1.8(6)
C69 C66 C67 C68 -176.5(4)
C65 C66 C67 C72 179.2(4)
C69 C66 C67 C72 0.9(6)
C72 C67 C68 C77 -6.2(6)
C66 C67 C68 C77 171.3(4)
C72 C67 C68 C63 176.0(4)
C66 C67 C68 C63 -6.6(6)
C64 C63 C68 C77 7.2(6)
C62 C63 C68 C77 -171.4(4)
C64 C63 C68 C67 -175.0(4)
C62 C63 C68 C67 6.4(6)
C65 C66 C69 C54 -2.9(5)
C67 C66 C69 C54 175.4(3)
C65 C66 C69 C70 173.0(3)
C67 C66 C69 C70 -8.7(5)
C49 C54 C69 C66 1.6(5)
C53 C54 C69 C66 178.9(3)
C49 C54 C69 C70 -174.3(3)
C53 C54 C69 C70 3.0(5)
C66 C69 C70 C71 4.8(6)
C54 C69 C70 C71 -179.3(3)
C66 C69 C70 C73 -171.2(3)
C54 C69 C70 C73 4.7(6)
C73 C70 C71 C76 6.5(6)
C69 C70 C71 C76 -169.6(4)
C73 C70 C71 C72 -177.3(4)
C69 C70 C71 C72 6.6(6)
C68 C67 C72 C79 7.5(6)
C66 C67 C72 C79 -169.9(4)
C68 C67 C72 C71 -172.1(4)
C66 C67 C72 C71 10.5(6)
C76 C71 C72 C79 -17.7(6)
C70 C71 C72 C79 166.2(4)
C76 C71 C72 C67 161.9(4)
C70 C71 C72 C67 -14.2(6)
C71 C70 C73 C74 -6.9(6)
C69 C70 C73 C74 169.2(4)
C71 C70 C73 C58 175.0(3)
C69 C70 C73 C58 -9.0(6)
C57 C58 C73 C74 7.3(6)
C53 C58 C73 C74 -172.3(4)
C57 C58 C73 C70 -174.6(4)
C53 C58 C73 C70 5.8(5)
C70 C73 C74 C75 2.4(6)
C58 C73 C74 C75 -179.5(4)
C73 C74 C75 C76 2.5(6)
C73 C74 C75 C92 -174.0(4)
C74 C75 C76 C71 -3.0(6)
C92 C75 C76 C71 173.6(4)
C70 C71 C76 C75 -1.5(6)
C72 C71 C76 C75 -177.6(4)
C67 C68 C77 C78 -0.8(6)
C63 C68 C77 C78 177.0(4)
C68 C77 C78 C79 6.2(7)
C68 C77 C78 C96 -171.5(4)
C77 C78 C79 C72 -4.7(7)
C96 C78 C79 C72 172.9(4)
C67 C72 C79 C78 -2.1(6)
C71 C72 C79 C78 177.5(4)
C21 C16 C80 C83 -49.1(6)
C17 C16 C80 C83 137.0(5)
C21 C16 C80 C81 -171.5(4)
C17 C16 C80 C81 14.6(6)
C21 C16 C80 C82 68.5(5)
C17 C16 C80 C82 -105.4(5)
C55 C56 C85 C84 42.3(6)
C57 C56 C85 C84 -139.5(5)
C55 C56 C85 C86 -78.8(5)
C57 C56 C85 C86 99.3(5)
C55 C56 C85 C87 161.7(4)
C57 C56 C85 C87 -20.1(6)
C60 C59 C88 C91 -87.4(7)
C64 C59 C88 C91 93.5(7)
C60 C59 C88 C90 32.0(7)
C64 C59 C88 C90 -147.2(6)
C60 C59 C88 C89 144.4(6)
C64 C59 C88 C89 -34.7(7)
C76 C75 C92 C93 -92.5(6)
C74 C75 C92 C93 83.9(6)
C76 C75 C92 C94 143.2(5)
C74 C75 C92 C94 -40.4(6)
C76 C75 C92 C95 26.1(7)
C74 C75 C92 C95 -157.5(5)
C79 C78 C96 C98 1.3(7)
C77 C78 C96 C98 178.9(5)
C79 C78 C96 C97 127.2(5)
C77 C78 C96 C97 -55.2(6)
C79 C78 C96 C99 -116.0(5)
C77 C78 C96 C99 61.5(6)
C39 C40 C100 C103 -150.9(4)
C38 C40 C100 C103 33.3(5)
C39 C40 C100 C102 89.6(4)
C38 C40 C100 C102 -86.1(4)
C39 C40 C100 C101 -28.8(5)
C38 C40 C100 C101 155.4(4)
C252 C153 C154 C155 -175.0(5)
C262 C163 C164 C165 -173.9(7)
C154 C153 C252 C251 174.8(5)
C150 C251 C252 C153 -177.5(5)
C160 C261 C262 C163 -176.9(7)
C164 C163 C262 C261 -177.8(7)
C46 C41 O2 S1 -87.2(4)
C42 C41 O2 S1 95.8(4)
C41 O2 S1 O4 -16.8(3)
C41 O2 S1 O3 -153.3(3)
C41 O2 S1 C104 98.0(3)
F3 C104 S1 O4 162.8(4)
F2 C104 S1 O4 -76.3(4)
F1 C104 S1 O4 41.8(4)
F3 C104 S1 O3 -65.4(5)
F2 C104 S1 O3 55.5(4)
F1 C104 S1 O3 173.7(4)
F3 C104 S1 O2 45.2(5)
F2 C104 S1 O2 166.1(3)
F1 C104 S1 O2 -75.8(4)
